data_7025711
loop_
_publ_author_name
'Choong, Sam L.'
'Jones, Cameron'
'Stasch, Andreas'

_publ_section_title
;
 Using &quot;click&quot; chemistry to access a new class of tripodal
 P3-ligand containing P=C bonds.
;
_journal_issue 25
_journal_name_full 'Dalton transactions (Cambridge, England : 2003)'
_journal_page_first 5774
_journal_page_last 5776
_journal_paper_doi 10.1039/c002940h
_journal_volume 39
_journal_year 2010
_chemical_formula_sum 'C27 H42 N9 P3'
_chemical_formula_weight 585.61
_chemical_name_systematic
;
?
;
_space_group_IT_number 61
_symmetry_cell_setting orthorhombic
_symmetry_space_group_name_Hall '-P 2ac 2ab'
_symmetry_space_group_name_H-M 'P b c a'
_atom_sites_solution_hydrogens geom
_atom_sites_solution_primary direct
_atom_sites_solution_secondary difmap
_audit_creation_method SHELXL-97
_cell_angle_alpha 90.00
_cell_angle_beta 90.00
_cell_angle_gamma 90.00
_cell_formula_units_Z 8
_cell_length_a 19.543(4)
_cell_length_b 10.510(2)
_cell_length_c 30.197(6)
_cell_measurement_temperature 123(2)
_cell_volume 6202(2)
_computing_structure_refinement 'SHELXL-97 (Sheldrick, 1997)'
_computing_structure_solution 'SHELXS-97 (Sheldrick, 1990)'
_diffrn_ambient_temperature 123(2)
_diffrn_measured_fraction_theta_full 0.998
_diffrn_measured_fraction_theta_max 0.998
_diffrn_measurement_device_type 'Nonius Kappa CCD'
_diffrn_radiation_monochromator graphite
_diffrn_radiation_source 'fine-focus sealed tube'
_diffrn_radiation_type MoK\a
_diffrn_radiation_wavelength 0.71073
_diffrn_reflns_av_R_equivalents 0.0199
_diffrn_reflns_av_sigmaI/netI 0.0283
_diffrn_reflns_limit_h_max 24
_diffrn_reflns_limit_h_min -24
_diffrn_reflns_limit_k_max 13
_diffrn_reflns_limit_k_min -13
_diffrn_reflns_limit_l_max 38
_diffrn_reflns_limit_l_min -38
_diffrn_reflns_number 12852
_diffrn_reflns_theta_full 27.00
_diffrn_reflns_theta_max 27.00
_diffrn_reflns_theta_min 2.93
_exptl_absorpt_coefficient_mu 0.225
_exptl_absorpt_correction_T_max 0.940
_exptl_absorpt_correction_T_min 0.911
_exptl_absorpt_correction_type multi-scan
_exptl_absorpt_process_details 'Sortav (Blessing, 1995)'
_exptl_crystal_colour colourless
_exptl_crystal_density_diffrn 1.254
_exptl_crystal_density_method 'not measured'
_exptl_crystal_description block
_exptl_crystal_F_000 2496
_exptl_crystal_size_max 0.40
_exptl_crystal_size_mid 0.30
_exptl_crystal_size_min 0.25
_refine_diff_density_max 0.348
_refine_diff_density_min -0.259
_refine_diff_density_rms 0.050
_refine_ls_extinction_method none
_refine_ls_goodness_of_fit_ref 1.036
_refine_ls_hydrogen_treatment constr
_refine_ls_matrix_type full
_refine_ls_number_parameters 364
_refine_ls_number_reflns 6767
_refine_ls_number_restraints 0
_refine_ls_restrained_S_all 1.036
_refine_ls_R_factor_all 0.0549
_refine_ls_R_factor_gt 0.0375
_refine_ls_shift/su_max 0.000
_refine_ls_shift/su_mean 0.000
_refine_ls_structure_factor_coef Fsqd
_refine_ls_weighting_details 'calc w=1/[\s^2^(Fo^2^)+(0.0605P)^2^+1.8574P] where P=(Fo^2^+2Fc^2^)/3'
_refine_ls_weighting_scheme calc
_refine_ls_wR_factor_gt 0.0978
_refine_ls_wR_factor_ref 0.1076
_reflns_number_gt 5294
_reflns_number_total 6767
_reflns_threshold_expression >2sigma(I)
_cod_data_source_file c002940h.txt
_cod_data_source_block compound3
_cod_original_sg_symbol_H-M Pbca
_cod_database_code 7025711

loop_
_symmetry_equiv_pos_as_xyz
'x, y, z'
'-x+1/2, -y, z+1/2'
'x+1/2, -y+1/2, -z'
'-x, y+1/2, -z+1/2'
'-x, -y, -z'
'x-1/2, y, -z-1/2'
'-x-1/2, y-1/2, z'
'x, -y-1/2, z-1/2'

loop_
_atom_site_label
_atom_site_type_symbol
_atom_site_fract_x
_atom_site_fract_y
_atom_site_fract_z
_atom_site_U_iso_or_equiv
_atom_site_adp_type
_atom_site_occupancy
_atom_site_symmetry_multiplicity
_atom_site_calc_flag
_atom_site_refinement_flags
P1 P 0.14941(2) 0.64620(4) 0.113027(13) 0.02130(11) Uani 1 1 d .
N1 N 0.19071(6) 0.66894(12) 0.06442(4) 0.0214(3) Uani 1 1 d .
C1 C 0.09986(8) 0.75390(14) 0.01545(5) 0.0199(3) Uani 1 1 d .
P2 P -0.09544(2) 0.74653(4) 0.114560(15) 0.02764(12) Uani 1 1 d .
N2 N 0.24591(7) 0.59478(14) 0.05711(4) 0.0277(3) Uani 1 1 d .
C2 C 0.04885(8) 0.83115(15) 0.03425(5) 0.0219(3) Uani 1 1 d .
P3 P 0.02501(2) 0.75828(4) -0.124124(14) 0.02472(11) Uani 1 1 d .
N3 N 0.25629(7) 0.51842(13) 0.09062(4) 0.0270(3) Uani 1 1 d .
C3 C -0.01919(8) 0.81933(15) 0.01915(5) 0.0231(3) Uani 1 1 d .
N4 N -0.11966(7) 0.82947(13) 0.06930(4) 0.0257(3) Uani 1 1 d .
C4 C -0.03642(8) 0.72997(15) -0.01355(5) 0.0227(3) Uani 1 1 d .
N5 N -0.18646(7) 0.82542(17) 0.05950(5) 0.0407(4) Uani 1 1 d .
C5 C 0.01496(8) 0.65012(15) -0.03070(5) 0.0216(3) Uani 1 1 d .
N6 N -0.22017(7) 0.75646(17) 0.08819(5) 0.0386(4) Uani 1 1 d .
C6 C 0.08316(8) 0.66287(15) -0.01711(5) 0.0210(3) Uani 1 1 d .
N7 N 0.00353(6) 0.60715(13) -0.11042(4) 0.0206(3) Uani 1 1 d .
C7 C 0.17409(8) 0.76445(15) 0.02976(5) 0.0226(3) Uani 1 1 d .
H7A H 0.2042 0.7512 0.0038 0.027 Uiso 1 1 calc R
H7B H 0.1828 0.8510 0.0414 0.027 Uiso 1 1 calc R
N8 N -0.01048(7) 0.52857(12) -0.14415(4) 0.0223(3) Uani 1 1 d .
C8 C 0.06533(9) 0.92574(16) 0.07073(5) 0.0280(4) Uani 1 1 d .
H8A H 0.1143 0.9222 0.0775 0.042 Uiso 1 1 calc R
H8B H 0.0390 0.9044 0.0973 0.042 Uiso 1 1 calc R
H8C H 0.0533 1.0117 0.0609 0.042 Uiso 1 1 calc R
N9 N -0.00449(6) 0.58721(12) -0.18221(4) 0.0225(3) Uani 1 1 d .
C9 C -0.07526(8) 0.90261(16) 0.03890(5) 0.0283(4) Uani 1 1 d .
H9A H -0.0541 0.9742 0.0552 0.034 Uiso 1 1 calc R
H9B H -0.1034 0.9387 0.0147 0.034 Uiso 1 1 calc R
C10 C -0.10879(8) 0.72008(18) -0.03094(6) 0.0311(4) Uani 1 1 d .
H10A H -0.1313 0.6459 -0.0177 0.047 Uiso 1 1 calc R
H10B H -0.1078 0.7107 -0.0632 0.047 Uiso 1 1 calc R
H10C H -0.1342 0.7973 -0.0231 0.047 Uiso 1 1 calc R
C11 C -0.00393(8) 0.55298(15) -0.06557(5) 0.0239(3) Uani 1 1 d .
H11A H 0.0260 0.4775 -0.0626 0.029 Uiso 1 1 calc R
H11B H -0.0518 0.5252 -0.0610 0.029 Uiso 1 1 calc R
C12 C 0.13954(8) 0.58482(17) -0.03802(5) 0.0278(4) Uani 1 1 d .
H12A H 0.1195 0.5130 -0.0541 0.042 Uiso 1 1 calc R
H12B H 0.1701 0.5527 -0.0149 0.042 Uiso 1 1 calc R
H12C H 0.1656 0.6382 -0.0586 0.042 Uiso 1 1 calc R
C13 C 0.21032(7) 0.53243(15) 0.12407(5) 0.0204(3) Uani 1 1 d .
C14 C 0.21705(8) 0.44993(15) 0.16514(5) 0.0226(3) Uani 1 1 d .
C15 C 0.29252(8) 0.43918(17) 0.17883(6) 0.0289(4) Uani 1 1 d .
H15A H 0.3188 0.4002 0.1547 0.043 Uiso 1 1 calc R
H15B H 0.2962 0.3863 0.2054 0.043 Uiso 1 1 calc R
H15C H 0.3107 0.5242 0.1850 0.043 Uiso 1 1 calc R
C16 C 0.17649(9) 0.50917(16) 0.20326(5) 0.0272(4) Uani 1 1 d .
H16A H 0.1942 0.5946 0.2094 0.041 Uiso 1 1 calc R
H16B H 0.1812 0.4560 0.2298 0.041 Uiso 1 1 calc R
H16C H 0.1281 0.5148 0.1950 0.041 Uiso 1 1 calc R
C17 C 0.18812(9) 0.31736(15) 0.15474(6) 0.0278(4) Uani 1 1 d .
H17A H 0.1391 0.3242 0.1485 0.042 Uiso 1 1 calc R
H17B H 0.1952 0.2612 0.1803 0.042 Uiso 1 1 calc R
H17C H 0.2117 0.2821 0.1289 0.042 Uiso 1 1 calc R
C18 C -0.18044(8) 0.70654(16) 0.12027(5) 0.0250(3) Uani 1 1 d .
C19 C -0.21282(8) 0.62734(17) 0.15671(6) 0.0296(4) Uani 1 1 d .
C20 C -0.16361(9) 0.52224(17) 0.17113(6) 0.0314(4) Uani 1 1 d .
H20A H -0.1574 0.4618 0.1468 0.047 Uiso 1 1 calc R
H20B H -0.1826 0.4777 0.1969 0.047 Uiso 1 1 calc R
H20C H -0.1194 0.5598 0.1790 0.047 Uiso 1 1 calc R
C21 C -0.22664(13) 0.7142(2) 0.19654(7) 0.0532(6) Uani 1 1 d .
H21A H -0.1836 0.7527 0.2064 0.080 Uiso 1 1 calc R
H21B H -0.2463 0.6639 0.2207 0.080 Uiso 1 1 calc R
H21C H -0.2588 0.7813 0.1879 0.080 Uiso 1 1 calc R
C22 C -0.27945(10) 0.5673(2) 0.14037(9) 0.0582(7) Uani 1 1 d .
H22A H -0.3123 0.6345 0.1331 0.087 Uiso 1 1 calc R
H22B H -0.2985 0.5129 0.1637 0.087 Uiso 1 1 calc R
H22C H -0.2702 0.5160 0.1139 0.087 Uiso 1 1 calc R
C23 C 0.01390(8) 0.71150(15) -0.17829(5) 0.0215(3) Uani 1 1 d .
C24 C 0.02147(8) 0.79072(16) -0.21985(5) 0.0252(3) Uani 1 1 d .
C25 C 0.04350(10) 0.92584(17) -0.20814(6) 0.0346(4) Uani 1 1 d .
H25A H 0.0090 0.9650 -0.1890 0.052 Uiso 1 1 calc R
H25B H 0.0482 0.9760 -0.2353 0.052 Uiso 1 1 calc R
H25C H 0.0875 0.9233 -0.1926 0.052 Uiso 1 1 calc R
C26 C 0.07482(9) 0.72834(17) -0.25021(6) 0.0322(4) Uani 1 1 d .
H26A H 0.1197 0.7300 -0.2357 0.048 Uiso 1 1 calc R
H26B H 0.0772 0.7752 -0.2782 0.048 Uiso 1 1 calc R
H26C H 0.0616 0.6400 -0.2561 0.048 Uiso 1 1 calc R
C27 C -0.04764(9) 0.79507(19) -0.24405(6) 0.0367(4) Uani 1 1 d .
H27A H -0.0623 0.7083 -0.2511 0.055 Uiso 1 1 calc R
H27B H -0.0428 0.8442 -0.2715 0.055 Uiso 1 1 calc R
H27C H -0.0819 0.8356 -0.2250 0.055 Uiso 1 1 calc R

loop_
_atom_site_aniso_label
_atom_site_aniso_U_11
_atom_site_aniso_U_22
_atom_site_aniso_U_33
_atom_site_aniso_U_23
_atom_site_aniso_U_13
_atom_site_aniso_U_12
P1 0.0183(2) 0.0234(2) 0.0222(2) 0.00077(16) 0.00087(16) 0.00206(16)
N1 0.0170(6) 0.0257(7) 0.0216(7) -0.0001(5) -0.0020(5) -0.0012(5)
C1 0.0204(8) 0.0228(8) 0.0165(7) 0.0052(6) 0.0004(6) -0.0029(6)
P2 0.0208(2) 0.0339(3) 0.0282(2) 0.00959(18) -0.00128(17) 0.00037(18)
N2 0.0224(7) 0.0362(8) 0.0246(7) -0.0006(6) 0.0016(6) 0.0063(6)
C2 0.0262(8) 0.0227(8) 0.0169(7) 0.0050(6) 0.0007(6) -0.0012(6)
P3 0.0321(2) 0.0231(2) 0.0190(2) 0.00064(16) -0.00024(17) -0.00431(17)
N3 0.0235(7) 0.0341(8) 0.0232(7) -0.0010(6) 0.0019(6) 0.0060(6)
C3 0.0250(8) 0.0264(8) 0.0178(7) 0.0078(6) 0.0035(6) 0.0022(6)
N4 0.0218(7) 0.0328(8) 0.0226(7) 0.0031(6) 0.0029(6) 0.0060(6)
C4 0.0206(8) 0.0308(9) 0.0167(7) 0.0083(6) 0.0001(6) -0.0015(6)
N5 0.0233(8) 0.0672(12) 0.0315(8) 0.0156(8) 0.0016(6) 0.0062(7)
C5 0.0230(8) 0.0260(8) 0.0157(7) 0.0041(6) 0.0001(6) -0.0040(6)
N6 0.0230(7) 0.0637(11) 0.0290(8) 0.0138(8) 0.0013(6) 0.0026(7)
C6 0.0223(8) 0.0247(8) 0.0160(7) 0.0043(6) 0.0018(6) -0.0013(6)
N7 0.0201(6) 0.0246(7) 0.0171(6) 0.0005(5) -0.0021(5) -0.0019(5)
C7 0.0206(8) 0.0268(8) 0.0203(8) 0.0025(6) -0.0008(6) -0.0039(6)
N8 0.0230(7) 0.0254(7) 0.0186(6) -0.0003(5) -0.0010(5) -0.0011(5)
C8 0.0336(9) 0.0260(8) 0.0244(8) -0.0014(7) 0.0003(7) 0.0000(7)
N9 0.0238(7) 0.0254(7) 0.0183(6) 0.0010(5) 0.0001(5) 0.0003(5)
C9 0.0276(9) 0.0328(9) 0.0245(8) 0.0077(7) 0.0044(7) 0.0052(7)
C10 0.0213(8) 0.0446(10) 0.0275(9) 0.0051(8) -0.0024(7) -0.0009(7)
C11 0.0264(8) 0.0283(8) 0.0170(7) 0.0051(6) -0.0026(6) -0.0068(7)
C12 0.0243(8) 0.0341(9) 0.0250(8) -0.0045(7) 0.0023(7) -0.0004(7)
C13 0.0171(7) 0.0221(8) 0.0221(8) -0.0042(6) -0.0023(6) -0.0014(6)
C14 0.0218(8) 0.0234(8) 0.0225(8) -0.0016(6) -0.0030(6) 0.0024(6)
C15 0.0246(9) 0.0301(9) 0.0320(9) -0.0001(7) -0.0063(7) 0.0031(7)
C16 0.0307(9) 0.0301(9) 0.0208(8) -0.0009(7) -0.0011(7) 0.0040(7)
C17 0.0260(9) 0.0243(8) 0.0330(9) -0.0015(7) -0.0006(7) 0.0007(7)
C18 0.0221(8) 0.0289(8) 0.0241(8) -0.0008(7) 0.0022(6) 0.0035(7)
C19 0.0238(9) 0.0318(9) 0.0331(9) 0.0057(7) 0.0057(7) 0.0018(7)
C20 0.0290(9) 0.0311(9) 0.0340(9) 0.0052(7) 0.0018(7) 0.0029(7)
C21 0.0770(16) 0.0391(11) 0.0434(12) 0.0079(9) 0.0368(11) 0.0150(11)
C22 0.0270(10) 0.0667(15) 0.0810(17) 0.0342(14) -0.0061(10) -0.0103(10)
C23 0.0182(7) 0.0256(8) 0.0208(8) 0.0005(6) 0.0008(6) 0.0012(6)
C24 0.0255(8) 0.0298(9) 0.0202(8) 0.0041(7) -0.0003(6) 0.0000(7)
C25 0.0457(11) 0.0296(9) 0.0286(9) 0.0060(7) 0.0000(8) -0.0037(8)
C26 0.0354(10) 0.0356(9) 0.0257(9) 0.0051(7) 0.0088(8) -0.0008(8)
C27 0.0317(9) 0.0466(11) 0.0318(10) 0.0148(8) -0.0074(8) -0.0002(8)

loop_
_atom_type_symbol
_atom_type_description
_atom_type_scat_dispersion_real
_atom_type_scat_dispersion_imag
_atom_type_scat_source
C C 0.0033 0.0016 'International Tables Vol C Tables 4.2.6.8 and 6.1.1.4'
H H 0.0000 0.0000 'International Tables Vol C Tables 4.2.6.8 and 6.1.1.4'
N N 0.0061 0.0033 'International Tables Vol C Tables 4.2.6.8 and 6.1.1.4'
P P 0.1023 0.0942 'International Tables Vol C Tables 4.2.6.8 and 6.1.1.4'

loop_
_geom_angle_atom_site_label_1
_geom_angle_atom_site_label_2
_geom_angle_atom_site_label_3
_geom_angle
N1 P1 C13 86.35(7)
N2 N1 C7 116.73(12)
N2 N1 P1 116.22(10)
C7 N1 P1 127.02(10)
C2 C1 C6 120.62(14)
C2 C1 C7 121.38(14)
C6 C1 C7 117.99(14)
N4 P2 C18 86.37(7)
N3 N2 N1 110.61(12)
C1 C2 C3 119.14(14)
C1 C2 C8 121.38(14)
C3 C2 C8 119.47(14)
N7 P3 C23 86.17(7)
N2 N3 C13 113.96(13)
C4 C3 C2 120.81(14)
C4 C3 C9 119.15(14)
C2 C3 C9 120.03(15)
N5 N4 C9 116.83(13)
N5 N4 P2 115.83(11)
C9 N4 P2 127.32(11)
C3 C4 C5 119.12(14)
C3 C4 C10 120.97(15)
C5 C4 C10 119.91(15)
N6 N5 N4 111.23(14)
C6 C5 C4 120.93(14)
C6 C5 C11 120.05(14)
C4 C5 C11 118.98(14)
N5 N6 C18 113.69(14)
C5 C6 C1 119.30(14)
C5 C6 C12 121.28(14)
C1 C6 C12 119.38(14)
N8 N7 C11 116.08(12)
N8 N7 P3 116.28(10)
C11 N7 P3 127.60(10)
N1 C7 C1 111.10(12)
N9 N8 N7 111.04(12)
N8 N9 C23 113.54(13)
N4 C9 C3 111.49(13)
N7 C11 C5 110.75(12)
N3 C13 C14 119.18(13)
N3 C13 P1 112.85(11)
C14 C13 P1 127.96(11)
C13 C14 C16 109.70(13)
C13 C14 C15 110.17(13)
C16 C14 C15 108.96(13)
C13 C14 C17 108.60(13)
C16 C14 C17 109.41(13)
C15 C14 C17 109.98(13)
N6 C18 C19 119.62(14)
N6 C18 P2 112.88(12)
C19 C18 P2 127.48(12)
C18 C19 C20 109.91(13)
C18 C19 C22 110.34(15)
C20 C19 C22 109.25(16)
C18 C19 C21 108.40(15)
C20 C19 C21 108.50(15)
C22 C19 C21 110.41(17)
N9 C23 C24 118.83(13)
N9 C23 P3 112.97(11)
C24 C23 P3 128.20(12)
C23 C24 C25 110.35(13)
C23 C24 C26 109.06(13)
C25 C24 C26 110.14(14)
C23 C24 C27 108.96(13)
C25 C24 C27 109.31(15)
C26 C24 C27 109.01(14)

loop_
_geom_bond_atom_site_label_1
_geom_bond_atom_site_label_2
_geom_bond_distance
P1 N1 1.6920(13)
P1 C13 1.7198(16)
N1 N2 1.3491(18)
N1 C7 1.4860(19)
C1 C2 1.406(2)
C1 C6 1.410(2)
C1 C7 1.518(2)
P2 N4 1.6887(14)
P2 C18 1.7222(17)
N2 N3 1.3073(19)
C2 C3 1.411(2)
C2 C8 1.518(2)
P3 N7 1.6943(14)
P3 C23 1.7217(16)
N3 C13 1.3599(19)
C3 C4 1.404(2)
C3 C9 1.524(2)
N4 N5 1.3393(19)
N4 C9 1.479(2)
C4 C5 1.407(2)
C4 C10 1.512(2)
N5 N6 1.308(2)
C5 C6 1.401(2)
C5 C11 1.512(2)
N6 C18 1.348(2)
C6 C12 1.512(2)
N7 N8 1.3398(18)
N7 C11 1.4763(19)
N8 N9 1.3092(18)
N9 C23 1.360(2)
C13 C14 1.519(2)
C14 C16 1.530(2)
C14 C15 1.536(2)
C14 C17 1.536(2)
C18 C19 1.518(2)
C19 C20 1.528(2)
C19 C22 1.529(3)
C19 C21 1.534(3)
C23 C24 1.513(2)
C24 C25 1.525(2)
C24 C26 1.535(2)
C24 C27 1.536(2)
